data_4349603
loop_
_publ_author_name
'Luo, Min'
'Hu, Dandan'
'Yang, Huajun'
'Li, Dongsheng'
'Wu, Tao'

_publ_section_title
;
 PCU-type copper-rich open-framework chalcogenides: pushing up the length
 limit of the connection mode and the first mixed-metal [Cu7GeSe13]
 cluster
;
_journal_issue 2
_journal_name_full 'Inorganic Chemistry Frontiers'
_journal_page_first 387
_journal_paper_doi 10.1039/C6QI00482B
_journal_volume 4
_journal_year 2017
_chemical_formula_sum 'C4.5 H0 Cu5.25 Ge3 N3 Se9.75'
_chemical_formula_weight 1417.29
_space_group_IT_number 161
_space_group_name_Hall 'R 3 -2"c'
_space_group_name_H-M_alt 'R 3 c :H'
_symmetry_cell_setting hexagonal
_symmetry_space_group_name_H-M 'R 3 c :H'
_atom_sites_solution_primary direct
_atom_sites_solution_secondary difmap
_audit_creation_method SHELXL-97
_audit_update_record
;
2016-03-28 deposited with the CCDC.
2016-12-16 downloaded from the CCDC.
;
_cell_angle_alpha 90.00
_cell_angle_beta 90.00
_cell_angle_gamma 120.00
_cell_formula_units_Z 8
_cell_length_a 13.2540(6)
_cell_length_b 13.2540(6)
_cell_length_c 30.366(3)
_cell_measurement_reflns_used 9850
_cell_measurement_temperature 296(2)
_cell_measurement_theta_max 30.37
_cell_measurement_theta_min 3.07
_cell_volume 4619.7(5)
_computing_structure_refinement 'SHELXL-97 (Sheldrick, 1997)'
_computing_structure_solution 'SHELXS-97 (Sheldrick, 1990)'
_diffrn_ambient_temperature 296(2)
_diffrn_measured_fraction_theta_full 0.945
_diffrn_measured_fraction_theta_max 0.945
_diffrn_measurement_device_type 'CCD area detector'
_diffrn_measurement_method 'phi and omega scans'
_diffrn_radiation_monochromator graphite
_diffrn_radiation_source 'fine-focus sealed tube'
_diffrn_radiation_type MoK\a
_diffrn_radiation_wavelength 0.71073
_diffrn_reflns_av_R_equivalents 0.0371
_diffrn_reflns_av_sigmaI/netI 0.0186
_diffrn_reflns_limit_h_max 15
_diffrn_reflns_limit_h_min -15
_diffrn_reflns_limit_k_max 15
_diffrn_reflns_limit_k_min -15
_diffrn_reflns_limit_l_max 36
_diffrn_reflns_limit_l_min -36
_diffrn_reflns_number 20220
_diffrn_reflns_theta_full 25.00
_diffrn_reflns_theta_max 25.00
_diffrn_reflns_theta_min 3.80
_exptl_absorpt_coefficient_mu 23.944
_exptl_absorpt_correction_T_max 0.1237
_exptl_absorpt_correction_T_min 0.1237
_exptl_crystal_colour black
_exptl_crystal_density_diffrn 4.076
_exptl_crystal_density_method 'not measured'
_exptl_crystal_description cubic
_exptl_crystal_F_000 5022
_exptl_crystal_size_max 0.15
_exptl_crystal_size_mid 0.15
_exptl_crystal_size_min 0.15
_refine_diff_density_max 1.775
_refine_diff_density_min -0.681
_refine_diff_density_rms 0.100
_refine_ls_abs_structure_details 'Flack H D (1983), Acta Cryst. A39, 876-881'
_refine_ls_abs_structure_Flack 0.00
_refine_ls_extinction_method none
_refine_ls_goodness_of_fit_ref 1.176
_refine_ls_matrix_type full
_refine_ls_number_parameters 105
_refine_ls_number_reflns 1712
_refine_ls_number_restraints 85
_refine_ls_restrained_S_all 1.147
_refine_ls_R_factor_all 0.0163
_refine_ls_R_factor_gt 0.0149
_refine_ls_shift/su_max 0.001
_refine_ls_shift/su_mean 0.000
_refine_ls_structure_factor_coef Fsqd
_refine_ls_weighting_details 'calc w=1/[\s^2^(Fo^2^)+(0.0005P)^2^+54.6222P] where P=(Fo^2^+2Fc^2^)/3'
_refine_ls_weighting_scheme calc
_refine_ls_wR_factor_gt 0.0363
_refine_ls_wR_factor_ref 0.0370
_reflns_number_gt 1706
_reflns_number_total 1712
_reflns_threshold_expression >2sigma(I)
_cod_data_source_file c6qi00482b2.cif
_cod_data_source_block a
_cod_depositor_comments
;
The following automatic conversions were performed:

data item '_symmetry_cell_setting' value 'Hexagonal' was changed to
'hexagonal' in accordance with the
/home/saulius/struct/COD-crude-data/automatic-downloads/DataCite-retrospective/RSC/depositions/lib/dictionaries/cif_core.dic
dictionary named 'cif_core.dic' version 2.4.2 last updated on
2011-04-26.

Automatic conversion script
Id: cif_fix_values 6909 2019-04-08 15:41:33Z antanas 
;
_cod_original_sg_symbol_H-M R3c
_cod_original_formula_sum 'C4.50 H0 Cu5.25 Ge3 N3 Se9.75'
_cod_database_code 4349603

loop_
_symmetry_equiv_pos_as_xyz
'x, y, z'
'-y, x-y, z'
'-x+y, -x, z'
'-x+y, y, z+1/2'
'x, x-y, z+1/2'
'-y, -x, z+1/2'
'x+2/3, y+1/3, z+1/3'
'-y+2/3, x-y+1/3, z+1/3'
'-x+y+2/3, -x+1/3, z+1/3'
'-x+y+2/3, y+1/3, z+5/6'
'x+2/3, x-y+1/3, z+5/6'
'-y+2/3, -x+1/3, z+5/6'
'x+1/3, y+2/3, z+2/3'
'-y+1/3, x-y+2/3, z+2/3'
'-x+y+1/3, -x+2/3, z+2/3'
'-x+y+1/3, y+2/3, z+7/6'
'x+1/3, x-y+2/3, z+7/6'
'-y+1/3, -x+2/3, z+7/6'

loop_
_atom_site_label
_atom_site_type_symbol
_atom_site_fract_x
_atom_site_fract_y
_atom_site_fract_z
_atom_site_U_iso_or_equiv
_atom_site_adp_type
_atom_site_occupancy
_atom_site_symmetry_multiplicity
_atom_site_calc_flag
_atom_site_refinement_flags
Se5 Se 0.65442(5) 0.49553(4) 0.640486(15) 0.00695(12) Uani 1 1 d U
Se2 Se 0.38153(5) 0.33480(5) 0.719355(17) 0.00827(13) Uani 1 1 d U
Se4 Se 0.33709(5) 0.37464(4) 0.600132(17) 0.00779(12) Uani 1 1 d U
Ge1 Ge 0.46021(4) 0.46487(4) 0.66032(2) 0.00552(10) Uani 1 1 d U
Cu3 Cu 0.75022(6) 0.55625(7) 0.71411(2) 0.01396(17) Uani 1 1 d U
Cu2 Cu 0.53981(6) 0.41869(6) 0.77247(2) 0.01346(17) Uani 1 1 d U
Ge2 Ge 0.6667 0.3333 0.66736(3) 0.00724(19) Uani 1 3 d SU
Cu1 Cu 0.6667 0.3333 0.83769(4) 0.0108(2) Uani 1 3 d SU
Se1 Se 0.6667 0.3333 0.74398(4) 0.01177(16) Uani 1 3 d SU
Se3 Se 0.83972(4) 0.51648(5) 0.844195(15) 0.00725(12) Uani 1 1 d U
N1 N 0.3333 0.6667 0.8324(3) 0.0107(14) Uani 1 3 d SU
C1 C 0.2855(5) 0.5458(4) 0.84849(17) 0.0137(11) Uani 1 1 d U
N2 N 0.2552(4) 0.4535(4) 0.77549(16) 0.0172(10) Uani 1 1 d U
C2 C 0.3208(5) 0.4772(5) 0.81844(19) 0.0150(12) Uani 1 1 d U

loop_
_atom_site_aniso_label
_atom_site_aniso_U_11
_atom_site_aniso_U_22
_atom_site_aniso_U_33
_atom_site_aniso_U_23
_atom_site_aniso_U_13
_atom_site_aniso_U_12
Se5 0.0066(3) 0.0064(3) 0.0083(3) 0.00071(19) 0.0004(2) 0.0036(2)
Se2 0.0088(3) 0.0078(3) 0.0084(3) 0.0014(2) 0.0012(2) 0.0042(2)
Se4 0.0084(3) 0.0072(3) 0.0072(3) -0.0003(2) -0.0018(2) 0.0035(2)
Ge1 0.0063(2) 0.0060(2) 0.00509(19) 0.0000(2) -0.0003(2) 0.00368(16)
Cu3 0.0117(3) 0.0193(4) 0.0135(3) -0.0061(3) -0.0026(3) 0.0097(3)
Cu2 0.0114(4) 0.0130(4) 0.0117(3) 0.0017(3) -0.0014(3) 0.0029(3)
Ge2 0.0062(3) 0.0062(3) 0.0093(4) 0.000 0.000 0.00309(13)
Cu1 0.0087(3) 0.0087(3) 0.0151(5) 0.000 0.000 0.00436(17)
Se1 0.0123(2) 0.0123(2) 0.0107(3) 0.000 0.000 0.00615(11)
Se3 0.0078(3) 0.0062(2) 0.0079(3) 0.00004(19) -0.00116(19) 0.0036(2)
N1 0.0086(17) 0.0086(17) 0.015(4) 0.000 0.000 0.0043(9)
C1 0.015(2) 0.009(2) 0.017(3) -0.001(2) 0.002(2) 0.006(2)
N2 0.014(2) 0.018(2) 0.023(2) -0.0060(18) 0.0000(18) 0.0101(19)
C2 0.017(3) 0.011(2) 0.018(3) 0.000(2) -0.002(2) 0.008(2)

loop_
_atom_type_symbol
_atom_type_description
_atom_type_scat_dispersion_real
_atom_type_scat_dispersion_imag
_atom_type_scat_source
C C 0.0033 0.0016 'International Tables Vol C Tables 4.2.6.8 and 6.1.1.4'
H H 0.0000 0.0000 'International Tables Vol C Tables 4.2.6.8 and 6.1.1.4'
N N 0.0061 0.0033 'International Tables Vol C Tables 4.2.6.8 and 6.1.1.4'
Cu Cu 0.3201 1.2651 'International Tables Vol C Tables 4.2.6.8 and 6.1.1.4'
Ge Ge 0.1547 1.8001 'International Tables Vol C Tables 4.2.6.8 and 6.1.1.4'
Se Se -0.0929 2.2259 'International Tables Vol C Tables 4.2.6.8 and 6.1.1.4'

loop_
_geom_angle_atom_site_label_1
_geom_angle_atom_site_label_2
_geom_angle_atom_site_label_3
_geom_angle
_geom_angle_site_symmetry_1
_geom_angle_site_symmetry_3
Ge2 Se5 Ge1 107.68(2) . .
Ge2 Se5 Cu3 74.38(3) . .
Ge1 Se5 Cu3 98.90(3) . .
Ge1 Se2 Cu3 108.86(3) . 2_655
Ge1 Se2 Cu2 101.92(3) . .
Cu3 Se2 Cu2 81.13(3) 2_655 .
Ge1 Se4 Cu3 101.01(3) . 11_454
Ge1 Se4 Cu2 100.81(3) . 11_454
Cu3 Se4 Cu2 77.80(3) 11_454 11_454
Se2 Ge1 Se4 106.36(2) . .
Se2 Ge1 Se3 113.86(3) . 11_454
Se4 Ge1 Se3 117.58(3) . 11_454
Se2 Ge1 Se5 110.59(3) . .
Se4 Ge1 Se5 107.24(3) . .
Se3 Ge1 Se5 100.91(2) 11_454 .
Se4 Cu3 Se2 117.91(4) 17_554 3_665
Se4 Cu3 Se5 118.45(3) 17_554 .
Se2 Cu3 Se5 118.26(3) 3_665 .
Se4 Cu3 Se1 101.16(4) 17_554 .
Se2 Cu3 Se1 97.36(3) 3_665 .
Se5 Cu3 Se1 94.74(3) . .
Se4 Cu3 Ge2 135.37(4) 17_554 .
Se2 Cu3 Ge2 99.87(3) 3_665 .
Se5 Cu3 Ge2 50.99(2) . .
Se1 Cu3 Ge2 48.10(3) . .
Se4 Cu3 Cu2 52.15(2) 17_554 .
Se2 Cu3 Cu2 135.02(3) 3_665 .
Se5 Cu3 Cu2 99.39(3) . .
Se1 Cu3 Cu2 53.32(3) . .
Ge2 Cu3 Cu2 84.66(3) . .
Se2 Cu2 Se3 112.64(3) . 2_655
Se2 Cu2 Se4 115.60(4) . 17_554
Se3 Cu2 Se4 120.85(3) 2_655 17_554
Se2 Cu2 Se1 100.27(3) . .
Se3 Cu2 Se1 99.67(3) 2_655 .
Se4 Cu2 Se1 103.29(3) 17_554 .
Se2 Cu2 Cu3 102.22(3) . .
Se3 Cu2 Cu3 141.78(3) 2_655 .
Se4 Cu2 Cu3 50.04(2) 17_554 .
Se1 Cu2 Cu3 57.69(3) . .
Se1 Ge2 Se5 110.05(2) . 3_665
Se1 Ge2 Se5 110.05(2) . 2_655
Se5 Ge2 Se5 108.88(2) 3_665 2_655
Se1 Ge2 Se5 110.05(2) . .
Se5 Ge2 Se5 108.88(2) 3_665 .
Se5 Ge2 Se5 108.88(2) 2_655 .
Se1 Ge2 Cu3 61.23(2) . 3_665
Se5 Ge2 Cu3 54.63(2) 3_665 3_665
Se5 Ge2 Cu3 103.38(2) 2_655 3_665
Se5 Ge2 Cu3 147.42(2) . 3_665
Se1 Ge2 Cu3 61.23(2) . .
Se5 Ge2 Cu3 103.38(2) 3_665 .
Se5 Ge2 Cu3 147.42(2) 2_655 .
Se5 Ge2 Cu3 54.63(2) . .
Cu3 Ge2 Cu3 98.77(3) 3_665 .
Se1 Ge2 Cu3 61.23(2) . 2_655
Se5 Ge2 Cu3 147.42(2) 3_665 2_655
Se5 Ge2 Cu3 54.63(2) 2_655 2_655
Se5 Ge2 Cu3 103.38(2) . 2_655
Cu3 Ge2 Cu3 98.77(3) 3_665 2_655
Cu3 Ge2 Cu3 98.77(3) . 2_655
Se3 Cu1 Se3 119.313(9) 3_665 .
Se3 Cu1 Se3 119.313(9) 3_665 2_655
Se3 Cu1 Se3 119.313(9) . 2_655
Se3 Cu1 Se1 94.78(3) 3_665 .
Se3 Cu1 Se1 94.78(3) . .
Se3 Cu1 Se1 94.78(3) 2_655 .
Ge2 Se1 Cu2 109.44(3) . 3_665
Ge2 Se1 Cu2 109.44(3) . 2_655
Cu2 Se1 Cu2 109.50(3) 3_665 2_655
Ge2 Se1 Cu2 109.44(3) . .
Cu2 Se1 Cu2 109.50(3) 3_665 .
Cu2 Se1 Cu2 109.50(3) 2_655 .
Ge2 Se1 Cu3 70.67(3) . 3_665
Cu2 Se1 Cu3 68.99(2) 3_665 3_665
Cu2 Se1 Cu3 71.91(2) 2_655 3_665
Cu2 Se1 Cu3 178.32(3) . 3_665
Ge2 Se1 Cu3 70.67(3) . 2_655
Cu2 Se1 Cu3 178.31(3) 3_665 2_655
Cu2 Se1 Cu3 68.99(2) 2_655 2_655
Cu2 Se1 Cu3 71.91(2) . 2_655
Cu3 Se1 Cu3 109.61(3) 3_665 2_655
Ge2 Se1 Cu3 70.67(3) . .
Cu2 Se1 Cu3 71.91(2) 3_665 .
Cu2 Se1 Cu3 178.31(3) 2_655 .
Cu2 Se1 Cu3 68.99(2) . .
Cu3 Se1 Cu3 109.61(3) 3_665 .
Cu3 Se1 Cu3 109.61(3) 2_655 .
Ge2 Se1 Cu1 180.0 . .
Cu2 Se1 Cu1 70.56(3) 3_665 .
Cu2 Se1 Cu1 70.56(3) 2_655 .
Cu2 Se1 Cu1 70.56(3) . .
Cu3 Se1 Cu1 109.33(3) 3_665 .
Cu3 Se1 Cu1 109.33(3) 2_655 .
Cu3 Se1 Cu1 109.33(3) . .
Ge1 Se3 Cu1 107.78(3) 17_554 .
Ge1 Se3 Cu2 103.55(3) 17_554 3_665
Cu1 Se3 Cu2 81.80(4) . 3_665
C1 N1 C1 109.6(4) 3_565 2_665
C1 N1 C1 109.6(4) 3_565 .
C1 N1 C1 109.6(4) 2_665 .
N1 C1 C2 110.8(5) . .
N2 C2 C1 109.0(4) . .

loop_
_geom_bond_atom_site_label_1
_geom_bond_atom_site_label_2
_geom_bond_distance
_geom_bond_site_symmetry_2
Se5 Ge2 2.3796(6) .
Se5 Ge1 2.4713(8) .
Se5 Cu3 2.4973(9) .
Se2 Ge1 2.3399(8) .
Se2 Cu3 2.3935(9) 2_655
Se2 Cu2 2.4301(9) .
Se4 Ge1 2.3414(8) .
Se4 Cu3 2.3732(9) 11_454
Se4 Cu2 2.4448(9) 11_454
Ge1 Se3 2.3556(8) 11_454
Cu3 Se4 2.3732(9) 17_554
Cu3 Se2 2.3935(9) 3_665
Cu3 Se1 2.7397(9) .
Cu3 Ge2 2.9495(9) .
Cu3 Cu2 3.0261(10) .
Cu2 Se3 2.4407(9) 2_655
Cu2 Se4 2.4447(9) 17_554
Cu2 Se1 2.5995(9) .
Ge2 Se1 2.3265(14) .
Ge2 Se5 2.3796(6) 3_665
Ge2 Se5 2.3796(6) 2_655
Ge2 Cu3 2.9494(9) 3_665
Ge2 Cu3 2.9495(9) 2_655
Cu1 Se3 2.3717(5) 3_665
Cu1 Se3 2.3717(6) .
Cu1 Se3 2.3717(5) 2_655
Cu1 Se1 2.8456(15) .
Se1 Cu2 2.5995(9) 3_665
Se1 Cu2 2.5995(9) 2_655
Se1 Cu3 2.7397(9) 3_665
Se1 Cu3 2.7397(9) 2_655
Se3 Ge1 2.3555(8) 17_554
Se3 Cu2 2.4407(8) 3_665
N1 C1 1.481(6) 3_565
N1 C1 1.481(6) 2_665
N1 C1 1.481(6) .
C1 C2 1.517(7) .
N2 C2 1.511(7) .
